data_9002539
loop_
_publ_author_name
'Artioli, G.'
'Stahl, K.'
'Cruciani, G.'
'Gualtieri, A.'
'Hanson, J. C.'

_publ_section_title
;
 In situ dehydration of yugawaralite
 Sample: at T = 454 K
;
_journal_name_full 'American Mineralogist'
_journal_page_first 185
_journal_page_last 192
_journal_volume 86
_journal_year 2001
_chemical_formula_sum 'Al2 Ca O19.69 Si6'
_chemical_name_mineral Yugawaralite
_space_group_IT_number 7
_symmetry_space_group_name_Hall 'P -2yc'
_symmetry_space_group_name_H-M 'P 1 c 1'
_cell_angle_alpha 90
_cell_angle_beta 111.216
_cell_angle_gamma 90
_cell_formula_units_Z 2
_cell_length_a 6.75075
_cell_length_b 14.0285
_cell_length_c 10.0289
_cell_volume 885.393
_database_code_amcsd 0002628
_diffrn_ambient_temperature 454
_exptl_crystal_density_diffrn 2.166
_cod_original_formula_sum 'Si6 Al2 O19.69 Ca'
_cod_database_code 9002539

loop_
_space_group_symop_operation_xyz
x,y,z
x,-y,1/2+z

loop_
_atom_site_label
_atom_site_fract_x
_atom_site_fract_y
_atom_site_fract_z
_atom_site_occupancy
_atom_site_U_iso_or_equiv
_atom_site_type_symbol
_atom_site_attached_hydrogens
Si1 0.33600 0.14800 0.98000 1.00000 0.00890 Si 0
Si2 0.70600 0.03530 0.19000 1.00000 0.00890 Si 0
Si3 0.40800 0.12810 0.69000 1.00000 0.00890 Si 0
Si4 0.01900 0.47640 0.44000 1.00000 0.00890 Si 0
Si5 0.35300 0.37150 0.96100 1.00000 0.00890 Si 0
Si6 0.73000 0.50340 0.62320 1.00000 0.00890 Si 0
Al1 0.00000 0.00360 0.00000 1.00000 0.00890 Al 0
Al2 0.38100 0.35410 0.64700 1.00000 0.00890 Al 0
O1 0.10300 0.10300 0.94600 1.00000 0.01500 O 0
O2 0.85300 0.05000 0.09600 1.00000 0.01500 O 0
O3 0.19200 0.08000 0.58500 1.00000 0.01500 O 0
O4 0.51600 0.11200 0.12700 1.00000 0.01500 O 0
O5 0.42200 0.12800 0.85300 1.00000 0.01500 O 0
O6 0.60800 0.07130 0.67700 1.00000 0.01500 O 0
O7 0.84800 0.06350 0.35300 1.00000 0.01500 O 0
O8 0.32500 0.26200 -0.00100 1.00000 0.01500 O 0
O9 0.40100 0.23280 0.62300 1.00000 0.01500 O 0
O10 0.15800 0.42680 0.98400 1.00000 0.01500 O 0
O11 0.82800 0.48600 0.50000 1.00000 0.01500 O 0
O12 0.14900 0.37980 0.50400 1.00000 0.01500 O 0
O13 0.57900 0.40380 0.07900 1.00000 0.01500 O 0
O14 0.36000 0.39000 0.80500 1.00000 0.01500 O 0
O15 0.60500 0.40720 0.63400 1.00000 0.01500 O 0
O16 0.91800 0.46200 0.26800 1.00000 0.01500 O 0
Ca 0.01100 0.22140 0.44500 1.00000 0.02600 Ca 0
OW1 0.05900 0.23500 0.21900 0.99000 0.05900 O 0
OW1a 0.00500 0.34300 0.19700 0.01000 0.05900 O 0
OW2 0.86700 0.23100 0.61800 1.00000 0.05900 O 0
OW3 0.66400 0.28100 0.33100 1.00000 0.05900 O 0
OW4 0.30500 0.15200 0.33000 0.11000 0.05900 O 0
OW4a 0.33000 0.08700 0.30000 0.20000 0.05900 O 0
OW5 0.83500 0.23100 0.95400 0.38000 0.05900 O 0

loop_
_cod_changelog_entry_id
_cod_changelog_entry_author
_cod_changelog_entry_date
_cod_changelog_entry_text
1
;cod-tools version 3.8.0
Id: cif_guess_AMCSD_atom_types 9574 2023-05-10 09:00:05Z saulius
;
2023-05-10T18:48:06+03:00
;Derived atom types and hydrogen counts
from atom names that follow the AMCSD naming convention
(Wat == water, O-H == hydroxyl).
;

loop_
_cod_related_entry_id
_cod_related_entry_database
_cod_related_entry_code
1 AMCSD 0002628
